data_7018065
loop_
_publ_author_name
'Xie, Xiaochen'
'Haddow, Mairi F.'
'Mansell, Stephen M.'
'Norman, Nicholas C.'
'Russell, Christopher A.'

_publ_section_title
;
 Diborane(4) compounds with bidentate diamino groups.
;
_journal_issue 7
_journal_name_full 'Dalton transactions (Cambridge, England : 2003)'
_journal_page_first 2140
_journal_page_last 2147
_journal_paper_doi 10.1039/c2dt11936f
_journal_volume 41
_journal_year 2012
_chemical_formula_moiety 'C32 H48 B2 N4 Sn4'
_chemical_formula_sum 'C32 H48 B2 N4 Sn4'
_chemical_formula_weight 985.12
_chemical_name_systematic
;
?
;
_space_group_IT_number 15
_symmetry_cell_setting monoclinic
_symmetry_space_group_name_Hall '-C 2yc'
_symmetry_space_group_name_H-M 'C 1 2/c 1'
_atom_sites_solution_hydrogens geom
_atom_sites_solution_primary direct
_atom_sites_solution_secondary difmap
_audit_creation_method SHELXL-97
_cell_angle_alpha 90.00
_cell_angle_beta 117.968(2)
_cell_angle_gamma 90.00
_cell_formula_units_Z 4
_cell_length_a 21.0776(9)
_cell_length_b 11.7668(5)
_cell_length_c 17.1289(7)
_cell_measurement_reflns_used 9890
_cell_measurement_temperature 100(2)
_cell_measurement_theta_max 28.04
_cell_measurement_theta_min 2.55
_cell_volume 3752.1(3)
_computing_cell_refinement 'Bruker SMART'
_computing_data_collection 'Bruker SMART'
_computing_data_reduction 'Bruker SAINT'
_computing_molecular_graphics 'Bruker SHELXTL'
_computing_publication_material 'Bruker SHELXTL'
_computing_structure_refinement 'SHELXL-97 (Sheldrick, 1997)'
_computing_structure_solution 'SHELXS-97 (Sheldrick, 1990)'
_diffrn_ambient_temperature 100(2)
_diffrn_measured_fraction_theta_full 0.991
_diffrn_measured_fraction_theta_max 0.991
_diffrn_measurement_device_type 'CCD area detector'
_diffrn_measurement_method 'phi and omega scans'
_diffrn_radiation_monochromator graphite
_diffrn_radiation_source 'fine-focus sealed tube'
_diffrn_radiation_type MoK\a
_diffrn_radiation_wavelength 0.71073
_diffrn_reflns_av_R_equivalents 0.0392
_diffrn_reflns_av_sigmaI/netI 0.0283
_diffrn_reflns_limit_h_max 26
_diffrn_reflns_limit_h_min -28
_diffrn_reflns_limit_k_max 15
_diffrn_reflns_limit_k_min -13
_diffrn_reflns_limit_l_max 22
_diffrn_reflns_limit_l_min -20
_diffrn_reflns_number 35374
_diffrn_reflns_theta_full 28.36
_diffrn_reflns_theta_max 28.36
_diffrn_reflns_theta_min 2.05
_exptl_absorpt_coefficient_mu 2.658
_exptl_absorpt_correction_T_max 0.7457
_exptl_absorpt_correction_T_min 0.6465
_exptl_absorpt_correction_type multi-scan
_exptl_absorpt_process_details 'SADABS-2008/1 - Bruker AXS'
_exptl_crystal_colour colourless
_exptl_crystal_density_diffrn 1.744
_exptl_crystal_density_method 'not measured'
_exptl_crystal_description block
_exptl_crystal_F_000 1912
_exptl_crystal_size_max 0.15
_exptl_crystal_size_mid 0.10
_exptl_crystal_size_min 0.07
_refine_diff_density_max 1.141
_refine_diff_density_min -1.420
_refine_diff_density_rms 0.133
_refine_ls_extinction_method none
_refine_ls_goodness_of_fit_ref 1.076
_refine_ls_hydrogen_treatment constr
_refine_ls_matrix_type full
_refine_ls_number_parameters 196
_refine_ls_number_reflns 4639
_refine_ls_number_restraints 0
_refine_ls_restrained_S_all 1.076
_refine_ls_R_factor_all 0.0430
_refine_ls_R_factor_gt 0.0336
_refine_ls_shift/su_max 0.026
_refine_ls_shift/su_mean 0.000
_refine_ls_structure_factor_coef Fsqd
_refine_ls_weighting_details 'calc w=1/[\s^2^(Fo^2^)+(0.0399P)^2^+22.1188P] where P=(Fo^2^+2Fc^2^)/3'
_refine_ls_weighting_scheme calc
_refine_ls_wR_factor_gt 0.0877
_refine_ls_wR_factor_ref 0.0917
_reflns_number_gt 3870
_reflns_number_total 4639
_reflns_threshold_expression >2sigma(I)
_cod_data_source_file c2dt11936f.txt
_cod_data_source_block 10
_cod_depositor_comments
;
The following automatic conversions were performed:

'_symmetry_cell_setting' value 'Monoclinic' changed to 'monoclinic'
according to /home/saulius/struct/CIF-dictionaries/cif_core.dic
dictionary named 'cif_core.dic' version 2.4.1 from 2010-06-29.

Automatic conversion script
Id: cif_fix_values 1715 2011-07-08 13:25:40Z adriana 
;
_cod_original_sg_symbol_H-M C2/c
_cod_database_code 7018065

loop_
_symmetry_equiv_pos_as_xyz
'x, y, z'
'-x, y, -z+1/2'
'x+1/2, y+1/2, z'
'-x+1/2, y+1/2, -z+1/2'
'-x, -y, -z'
'x, -y, z-1/2'
'-x+1/2, -y+1/2, -z'
'x+1/2, -y+1/2, z-1/2'

loop_
_atom_site_label
_atom_site_type_symbol
_atom_site_fract_x
_atom_site_fract_y
_atom_site_fract_z
_atom_site_U_iso_or_equiv
_atom_site_adp_type
_atom_site_occupancy
_atom_site_symmetry_multiplicity
_atom_site_calc_flag
_atom_site_refinement_flags
B1 B 0.0314(2) 0.8706(4) 0.2314(3) 0.0206(8) Uani 1 1 d .
N1 N 0.08868(16) 0.9527(3) 0.2647(2) 0.0192(6) Uani 1 1 d .
N2 N 0.02770(17) 0.7884(3) 0.1669(2) 0.0215(7) Uani 1 1 d .
C1 C 0.1400(2) 0.9530(3) 0.2338(3) 0.0211(7) Uani 1 1 d .
C2 C 0.1924(2) 1.0361(4) 0.2588(3) 0.0276(9) Uani 1 1 d .
H2 H 0.1915 1.0985 0.2936 0.033 Uiso 1 1 calc R
C3 C 0.2470(2) 1.0299(4) 0.2338(3) 0.0329(10) Uani 1 1 d .
H3 H 0.2827 1.0874 0.2523 0.039 Uiso 1 1 calc R
C4 C 0.2492(2) 0.9431(4) 0.1837(3) 0.0271(9) Uani 1 1 d .
H4 H 0.2876 0.9386 0.1696 0.033 Uiso 1 1 calc R
C5 C 0.1945(2) 0.7712(4) 0.0955(3) 0.0268(9) Uani 1 1 d .
H5 H 0.2315 0.7665 0.0788 0.032 Uiso 1 1 calc R
C6 C 0.1407(2) 0.6924(4) 0.0646(3) 0.0284(9) Uani 1 1 d .
H6 H 0.1406 0.6338 0.0264 0.034 Uiso 1 1 calc R
C7 C 0.0857(2) 0.6969(3) 0.0884(3) 0.0255(8) Uani 1 1 d .
H7 H 0.0492 0.6406 0.0665 0.031 Uiso 1 1 calc R
C8 C 0.08320(19) 0.7813(3) 0.1431(3) 0.0203(7) Uani 1 1 d .
C9 C 0.13938(19) 0.8647(3) 0.1770(2) 0.0187(7) Uani 1 1 d .
C10 C 0.1956(2) 0.8597(3) 0.1521(3) 0.0221(8) Uani 1 1 d .
C11 C 0.2182(2) 1.0097(4) 0.4640(3) 0.0314(9) Uani 1 1 d .
H11A H 0.2357 0.9551 0.4353 0.047 Uiso 1 1 calc R
H11B H 0.2189 0.9746 0.5163 0.047 Uiso 1 1 calc R
H11C H 0.2493 1.0770 0.4819 0.047 Uiso 1 1 calc R
C12 C 0.0986(2) 1.2308(4) 0.3268(3) 0.0338(10) Uani 1 1 d .
H12A H 0.0944 1.2316 0.2673 0.051 Uiso 1 1 calc R
H12B H 0.1407 1.2753 0.3668 0.051 Uiso 1 1 calc R
H12C H 0.0553 1.2640 0.3249 0.051 Uiso 1 1 calc R
C13 C 0.0424(2) 1.0367(4) 0.4334(3) 0.0337(10) Uani 1 1 d .
H13A H -0.0070 1.0569 0.3909 0.051 Uiso 1 1 calc R
H13B H 0.0589 1.0859 0.4855 0.051 Uiso 1 1 calc R
H13C H 0.0440 0.9572 0.4513 0.051 Uiso 1 1 calc R
C14 C -0.1015(3) 0.7169(6) -0.0404(4) 0.0545(15) Uani 1 1 d .
H14A H -0.1449 0.7636 -0.0610 0.082 Uiso 1 1 calc R
H14B H -0.1132 0.6457 -0.0740 0.082 Uiso 1 1 calc R
H14C H -0.0650 0.7583 -0.0492 0.082 Uiso 1 1 calc R
C15 C -0.1460(3) 0.6992(5) 0.1293(4) 0.0579(17) Uani 1 1 d .
H15A H -0.1288 0.6792 0.1915 0.087 Uiso 1 1 calc R
H15B H -0.1858 0.6491 0.0918 0.087 Uiso 1 1 calc R
H15C H -0.1625 0.7783 0.1196 0.087 Uiso 1 1 calc R
C16 C -0.0195(4) 0.5103(4) 0.1308(5) 0.0597(17) Uani 1 1 d .
H16A H 0.0293 0.5130 0.1803 0.090 Uiso 1 1 calc R
H16B H -0.0185 0.4746 0.0797 0.090 Uiso 1 1 calc R
H16C H -0.0504 0.4658 0.1478 0.090 Uiso 1 1 calc R
Sn1 Sn 0.110663(13) 1.05894(2) 0.373464(17) 0.02087(9) Uani 1 1 d .
Sn2 Sn -0.061078(17) 0.67996(3) 0.09681(2) 0.03450(10) Uani 1 1 d .

loop_
_atom_site_aniso_label
_atom_site_aniso_U_11
_atom_site_aniso_U_22
_atom_site_aniso_U_33
_atom_site_aniso_U_23
_atom_site_aniso_U_13
_atom_site_aniso_U_12
B1 0.022(2) 0.020(2) 0.021(2) 0.0048(17) 0.0110(17) 0.0024(16)
N1 0.0210(15) 0.0234(16) 0.0180(15) 0.0001(13) 0.0131(13) 0.0010(12)
N2 0.0258(16) 0.0188(15) 0.0278(17) -0.0015(13) 0.0191(14) -0.0010(12)
C1 0.0198(17) 0.0276(19) 0.0176(18) 0.0044(15) 0.0102(15) 0.0026(14)
C2 0.029(2) 0.032(2) 0.027(2) -0.0067(18) 0.0186(18) -0.0078(17)
C3 0.027(2) 0.047(3) 0.030(2) -0.007(2) 0.0175(19) -0.0127(18)
C4 0.0233(19) 0.041(2) 0.023(2) -0.0008(18) 0.0159(17) -0.0017(17)
C5 0.0230(19) 0.037(2) 0.025(2) 0.0023(18) 0.0150(17) 0.0065(16)
C6 0.031(2) 0.031(2) 0.029(2) -0.0022(18) 0.0193(19) 0.0057(17)
C7 0.0272(19) 0.0236(19) 0.030(2) -0.0018(17) 0.0173(18) 0.0008(15)
C8 0.0222(18) 0.0195(18) 0.0219(19) 0.0051(15) 0.0126(15) 0.0042(14)
C9 0.0178(16) 0.0253(18) 0.0154(17) 0.0049(15) 0.0098(14) 0.0032(14)
C10 0.0188(17) 0.030(2) 0.0185(18) 0.0025(16) 0.0100(15) 0.0023(15)
C11 0.025(2) 0.045(3) 0.024(2) -0.0001(19) 0.0112(18) 0.0064(18)
C12 0.030(2) 0.026(2) 0.042(3) 0.0005(19) 0.014(2) 0.0037(17)
C13 0.036(2) 0.045(3) 0.030(2) -0.018(2) 0.024(2) -0.013(2)
C14 0.041(3) 0.074(4) 0.042(3) -0.014(3) 0.014(2) -0.011(3)
C15 0.048(3) 0.069(4) 0.076(4) -0.044(3) 0.044(3) -0.042(3)
C16 0.098(5) 0.028(3) 0.075(4) -0.017(3) 0.059(4) -0.020(3)
Sn1 0.01905(13) 0.02488(15) 0.02137(14) -0.00262(10) 0.01172(11) 0.00121(9)
Sn2 0.03853(18) 0.03472(18) 0.0398(2) -0.01436(14) 0.02633(16) -0.01491(13)

loop_
_atom_type_symbol
_atom_type_description
_atom_type_scat_dispersion_real
_atom_type_scat_dispersion_imag
_atom_type_scat_source
C C 0.0033 0.0016 'International Tables Vol C Tables 4.2.6.8 and 6.1.1.4'
H H 0.0000 0.0000 'International Tables Vol C Tables 4.2.6.8 and 6.1.1.4'
B B 0.0013 0.0007 'International Tables Vol C Tables 4.2.6.8 and 6.1.1.4'
N N 0.0061 0.0033 'International Tables Vol C Tables 4.2.6.8 and 6.1.1.4'
Sn Sn -0.6537 1.4246 'International Tables Vol C Tables 4.2.6.8 and 6.1.1.4'

loop_
_geom_angle_atom_site_label_1
_geom_angle_atom_site_label_2
_geom_angle_atom_site_label_3
_geom_angle
_geom_angle_site_symmetry_3
N1 B1 N2 119.3(3) .
N1 B1 B1 120.1(3) 2
N2 B1 B1 120.6(3) 2
C1 N1 B1 120.1(3) .
C1 N1 Sn1 116.2(2) .
B1 N1 Sn1 123.0(2) .
C8 N2 B1 120.4(3) .
C8 N2 Sn2 115.7(2) .
B1 N2 Sn2 123.8(2) .
C2 C1 N1 121.8(4) .
C2 C1 C9 118.6(3) .
N1 C1 C9 119.6(3) .
C1 C2 C3 121.1(4) .
C1 C2 H2 119.4 .
C3 C2 H2 119.4 .
C4 C3 C2 120.7(4) .
C4 C3 H3 119.6 .
C2 C3 H3 119.6 .
C3 C4 C10 121.0(4) .
C3 C4 H4 119.5 .
C10 C4 H4 119.5 .
C6 C5 C10 120.7(4) .
C6 C5 H5 119.7 .
C10 C5 H5 119.7 .
C5 C6 C7 120.8(4) .
C5 C6 H6 119.6 .
C7 C6 H6 119.6 .
C8 C7 C6 121.7(4) .
C8 C7 H7 119.2 .
C6 C7 H7 119.2 .
C7 C8 N2 122.6(3) .
C7 C8 C9 118.6(3) .
N2 C8 C9 118.8(3) .
C1 C9 C8 121.3(3) .
C1 C9 C10 119.3(3) .
C8 C9 C10 119.4(3) .
C4 C10 C5 122.2(3) .
C4 C10 C9 119.0(4) .
C5 C10 C9 118.8(4) .
Sn1 C11 H11A 109.5 .
Sn1 C11 H11B 109.5 .
H11A C11 H11B 109.5 .
Sn1 C11 H11C 109.5 .
H11A C11 H11C 109.5 .
H11B C11 H11C 109.5 .
Sn1 C12 H12A 109.5 .
Sn1 C12 H12B 109.5 .
H12A C12 H12B 109.5 .
Sn1 C12 H12C 109.5 .
H12A C12 H12C 109.5 .
H12B C12 H12C 109.5 .
Sn1 C13 H13A 109.5 .
Sn1 C13 H13B 109.5 .
H13A C13 H13B 109.5 .
Sn1 C13 H13C 109.5 .
H13A C13 H13C 109.5 .
H13B C13 H13C 109.5 .
Sn2 C14 H14A 109.5 .
Sn2 C14 H14B 109.5 .
H14A C14 H14B 109.5 .
Sn2 C14 H14C 109.5 .
H14A C14 H14C 109.5 .
H14B C14 H14C 109.5 .
Sn2 C15 H15A 109.5 .
Sn2 C15 H15B 109.5 .
H15A C15 H15B 109.5 .
Sn2 C15 H15C 109.5 .
H15A C15 H15C 109.5 .
H15B C15 H15C 109.5 .
Sn2 C16 H16A 109.5 .
Sn2 C16 H16B 109.5 .
H16A C16 H16B 109.5 .
Sn2 C16 H16C 109.5 .
H16A C16 H16C 109.5 .
H16B C16 H16C 109.5 .
N1 Sn1 C13 115.67(14) .
N1 Sn1 C11 101.49(15) .
C13 Sn1 C11 109.95(18) .
N1 Sn1 C12 106.94(16) .
C13 Sn1 C12 107.79(19) .
C11 Sn1 C12 115.14(18) .
N2 Sn2 C15 114.71(16) .
N2 Sn2 C14 107.00(18) .
C15 Sn2 C14 108.5(3) .
N2 Sn2 C16 105.5(2) .
C15 Sn2 C16 108.4(3) .
C14 Sn2 C16 112.9(2) .

loop_
_geom_bond_atom_site_label_1
_geom_bond_atom_site_label_2
_geom_bond_distance
_geom_bond_site_symmetry_2
B1 N1 1.438(5) .
B1 N2 1.443(5) .
B1 B1 1.719(8) 2
N1 C1 1.409(5) .
N1 Sn1 2.107(3) .
N2 C8 1.410(5) .
N2 Sn2 2.112(3) .
C1 C2 1.384(5) .
C1 C9 1.419(5) .
C2 C3 1.406(6) .
C2 H2 0.9500 .
C3 C4 1.348(6) .
C3 H3 0.9500 .
C4 C10 1.398(6) .
C4 H4 0.9500 .
C5 C6 1.364(6) .
C5 C10 1.416(6) .
C5 H5 0.9500 .
C6 C7 1.399(5) .
C6 H6 0.9500 .
C7 C8 1.383(6) .
C7 H7 0.9500 .
C8 C9 1.435(5) .
C9 C10 1.437(5) .
C11 Sn1 2.141(4) .
C11 H11A 0.9800 .
C11 H11B 0.9800 .
C11 H11C 0.9800 .
C12 Sn1 2.146(4) .
C12 H12A 0.9800 .
C12 H12B 0.9800 .
C12 H12C 0.9800 .
C13 Sn1 2.141(4) .
C13 H13A 0.9800 .
C13 H13B 0.9800 .
C13 H13C 0.9800 .
C14 Sn2 2.136(6) .
C14 H14A 0.9800 .
C14 H14B 0.9800 .
C14 H14C 0.9800 .
C15 Sn2 2.120(5) .
C15 H15A 0.9800 .
C15 H15B 0.9800 .
C15 H15C 0.9800 .
C16 Sn2 2.148(6) .
C16 H16A 0.9800 .
C16 H16B 0.9800 .
C16 H16C 0.9800 .

loop_
_geom_torsion_atom_site_label_1
_geom_torsion_atom_site_label_2
_geom_torsion_atom_site_label_3
_geom_torsion_atom_site_label_4
_geom_torsion
_geom_torsion_site_symmetry_1
N2 B1 N1 C1 0.6(5) .
B1 B1 N1 C1 -179.6(3) 2
N2 B1 N1 Sn1 -169.5(3) .
B1 B1 N1 Sn1 10.3(5) 2
N1 B1 N2 C8 6.1(5) .
B1 B1 N2 C8 -173.7(4) 2
N1 B1 N2 Sn2 -169.9(3) .
B1 B1 N2 Sn2 10.3(5) 2
B1 N1 C1 C2 174.7(4) .
Sn1 N1 C1 C2 -14.5(5) .
B1 N1 C1 C9 -6.8(5) .
Sn1 N1 C1 C9 164.0(3) .
N1 C1 C2 C3 174.3(4) .
C9 C1 C2 C3 -4.2(6) .
C1 C2 C3 C4 0.8(7) .
C2 C3 C4 C10 2.8(7) .
C10 C5 C6 C7 -0.3(6) .
C5 C6 C7 C8 0.6(7) .
C6 C7 C8 N2 179.0(4) .
C6 C7 C8 C9 -1.0(6) .
B1 N2 C8 C7 173.4(4) .
Sn2 N2 C8 C7 -10.2(5) .
B1 N2 C8 C9 -6.5(5) .
Sn2 N2 C8 C9 169.9(3) .
C2 C1 C9 C8 -175.0(4) .
N1 C1 C9 C8 6.4(5) .
C2 C1 C9 C10 4.2(5) .
N1 C1 C9 C10 -174.4(3) .
C7 C8 C9 C1 -179.7(4) .
N2 C8 C9 C1 0.2(5) .
C7 C8 C9 C10 1.1(5) .
N2 C8 C9 C10 -178.9(3) .
C3 C4 C10 C5 176.5(4) .
C3 C4 C10 C9 -2.7(6) .
C6 C5 C10 C4 -178.7(4) .
C6 C5 C10 C9 0.4(6) .
C1 C9 C10 C4 -0.8(6) .
C8 C9 C10 C4 178.4(4) .
C1 C9 C10 C5 180.0(4) .
C8 C9 C10 C5 -0.8(5) .
C1 N1 Sn1 C13 -170.0(3) .
B1 N1 Sn1 C13 0.5(4) .
C1 N1 Sn1 C11 -51.0(3) .
B1 N1 Sn1 C11 119.4(3) .
C1 N1 Sn1 C12 70.0(3) .
B1 N1 Sn1 C12 -119.6(3) .
C8 N2 Sn2 C15 -176.8(3) .
B1 N2 Sn2 C15 -0.6(4) .
C8 N2 Sn2 C14 -56.5(3) .
B1 N2 Sn2 C14 119.7(3) .
C8 N2 Sn2 C16 64.0(3) .
B1 N2 Sn2 C16 -119.9(3) .
